data_7028785
loop_
_publ_author_name
'Banerjee, Manish'
'Seidel, R\"udiger W'
'Winter, Manuela'
'Becker, Hans-Werner'
'Rogalla, Detlef'
'Devi, Anjana'

_publ_section_title
;
 Novel \b-ketoiminato complexes of zirconium: synthesis, characterization
 and evaluation for solution based processing of ZrO2 thin films.
;
_journal_issue 6
_journal_name_full 'Dalton transactions (Cambridge, England : 2003)'
_journal_page_first 2384
_journal_page_last 2396
_journal_paper_doi 10.1039/c3dt52335g
_journal_volume 43
_journal_year 2014
_chemical_formula_sum 'C24 H48 N4 O4 Zr'
_chemical_formula_weight 547.88
_chemical_name_systematic
; 
 ? 
;
_space_group_IT_number 14
_symmetry_cell_setting monoclinic
_symmetry_space_group_name_Hall '-P 2yn'
_symmetry_space_group_name_H-M 'P 1 21/n 1'
_atom_sites_solution_hydrogens geom
_atom_sites_solution_primary direct
_atom_sites_solution_secondary difmap
_audit_creation_method SHELXL-97
_cell_angle_alpha 90.00
_cell_angle_beta 91.035(4)
_cell_angle_gamma 90.00
_cell_formula_units_Z 4
_cell_length_a 9.0054(4)
_cell_length_b 11.3687(4)
_cell_length_c 27.7723(12)
_cell_measurement_reflns_used 6179
_cell_measurement_temperature 103(2)
_cell_measurement_theta_max 28.495
_cell_measurement_theta_min 2.880
_cell_volume 2842.9(2)
_computing_cell_refinement 'CrysAlisPro Version 1.171.34.40'
_computing_data_collection 'CrysAlisPro Version 1.171.34.40'
_computing_data_reduction 'CrysAlisPro Version 1.171.34.40'
_computing_molecular_graphics SHELXL-97
_computing_publication_material SHELXL-97
_computing_structure_refinement 'SHELXL-97 (Sheldrick, 1997)'
_computing_structure_solution 'SHELXS-97 (Sheldrick, 1990)'
_diffrn_ambient_temperature 103(2)
_diffrn_measured_fraction_theta_full 0.995
_diffrn_measured_fraction_theta_max 0.995
_diffrn_measurement_device_type 'Xcalibur, Sapphire2, large Be window'
_diffrn_measurement_method '255 images at 1.0 deg. in \w and 25 sec.'
_diffrn_radiation_monochromator graphite
_diffrn_radiation_source 'Enhance (Mo) X-ray Source'
_diffrn_radiation_type MoK\a
_diffrn_radiation_wavelength 0.71073
_diffrn_reflns_av_R_equivalents 0.0278
_diffrn_reflns_av_sigmaI/netI 0.0363
_diffrn_reflns_limit_h_max 6
_diffrn_reflns_limit_h_min -10
_diffrn_reflns_limit_k_max 13
_diffrn_reflns_limit_k_min -13
_diffrn_reflns_limit_l_max 32
_diffrn_reflns_limit_l_min -33
_diffrn_reflns_number 10977
_diffrn_reflns_theta_full 25.50
_diffrn_reflns_theta_max 25.50
_diffrn_reflns_theta_min 2.89
_exptl_absorpt_coefficient_mu 0.420
_exptl_absorpt_correction_T_max 0.950
_exptl_absorpt_correction_T_min 0.945
_exptl_absorpt_correction_type empirical
_exptl_absorpt_process_details abspack
_exptl_crystal_colour colourless
_exptl_crystal_density_diffrn 1.280
_exptl_crystal_density_method 'not measured'
_exptl_crystal_description prism
_exptl_crystal_F_000 1168
_exptl_crystal_size_max 0.13
_exptl_crystal_size_mid 0.12
_exptl_crystal_size_min 0.12
_refine_diff_density_max 0.532
_refine_diff_density_min -0.374
_refine_diff_density_rms 0.070
_refine_ls_extinction_method none
_refine_ls_goodness_of_fit_ref 1.161
_refine_ls_hydrogen_treatment constr
_refine_ls_matrix_type full
_refine_ls_number_parameters 308
_refine_ls_number_reflns 5266
_refine_ls_number_restraints 0
_refine_ls_restrained_S_all 1.161
_refine_ls_R_factor_all 0.0401
_refine_ls_R_factor_gt 0.0332
_refine_ls_shift/su_max 0.001
_refine_ls_shift/su_mean 0.000
_refine_ls_structure_factor_coef Fsqd
_refine_ls_weighting_details 'calc w=1/[\s^2^(Fo^2^)+(0.0269P)^2^+1.7081P] where P=(Fo^2^+2Fc^2^)/3'
_refine_ls_weighting_scheme calc
_refine_ls_wR_factor_gt 0.0740
_refine_ls_wR_factor_ref 0.0764
_reflns_number_gt 4706
_reflns_number_total 5266
_reflns_threshold_expression >2sigma(I)
_cod_data_source_file c3dt52335g.txt
_cod_data_source_block cvd347
_cod_original_sg_symbol_H-M P2(1)/n
_cod_database_code 7028785

loop_
_symmetry_equiv_pos_as_xyz
'x, y, z'
'-x+1/2, y+1/2, -z+1/2'
'-x, -y, -z'
'x-1/2, -y-1/2, z-1/2'

loop_
_atom_site_label
_atom_site_type_symbol
_atom_site_fract_x
_atom_site_fract_y
_atom_site_fract_z
_atom_site_U_iso_or_equiv
_atom_site_adp_type
_atom_site_occupancy
_atom_site_symmetry_multiplicity
_atom_site_calc_flag
_atom_site_refinement_flags
Zr1 Zr 0.30545(2) 0.775112(18) 0.128541(7) 0.01294(8) Uani 1 1 d .
N1 N 0.5272(2) 0.88005(16) 0.15205(6) 0.0143(4) Uani 1 1 d .
C2 C 0.6406(2) 0.80172(19) 0.17391(8) 0.0175(5) Uani 1 1 d .
H2A H 0.7389 0.8407 0.1729 0.021 Uiso 1 1 calc R
H2B H 0.6462 0.7283 0.1549 0.021 Uiso 1 1 calc R
C3 C 0.6056(3) 0.7718(2) 0.22544(9) 0.0215(5) Uani 1 1 d .
H3A H 0.5004 0.7476 0.2278 0.026 Uiso 1 1 calc R
H3B H 0.6689 0.7058 0.2367 0.026 Uiso 1 1 calc R
O4 O 0.6324(2) 0.87277(16) 0.25452(6) 0.0293(4) Uani 1 1 d .
C5 C 0.5774(3) 0.8597(3) 0.30147(9) 0.0398(7) Uani 1 1 d .
H5A H 0.4696 0.8485 0.2998 0.060 Uiso 1 1 calc R
H5B H 0.6006 0.9304 0.3203 0.060 Uiso 1 1 calc R
H5C H 0.6240 0.7911 0.3169 0.060 Uiso 1 1 calc R
C7 C 0.7030(3) 1.0447(2) 0.16536(9) 0.0233(5) Uani 1 1 d .
H7A H 0.7228 1.0223 0.1989 0.035 Uiso 1 1 calc R
H7B H 0.6975 1.1306 0.1629 0.035 Uiso 1 1 calc R
H7C H 0.7831 1.0155 0.1452 0.035 Uiso 1 1 calc R
C8 C 0.4526(3) 1.07544(19) 0.12825(9) 0.0203(5) Uani 1 1 d .
H8 H 0.4837 1.1553 0.1275 0.024 Uiso 1 1 calc R
C9 C 0.3140(3) 1.05158(19) 0.11004(8) 0.0189(5) Uani 1 1 d .
C10 C 0.2138(3) 1.1476(2) 0.09143(10) 0.0312(6) Uani 1 1 d .
H10A H 0.1822 1.1296 0.0583 0.047 Uiso 1 1 calc R
H10B H 0.2674 1.2226 0.0921 0.047 Uiso 1 1 calc R
H10C H 0.1263 1.1533 0.1118 0.047 Uiso 1 1 calc R
O11 O 0.25801(17) 0.94573(13) 0.10752(6) 0.0177(3) Uani 1 1 d .
N12 N 0.4658(2) 0.74161(16) 0.06073(7) 0.0172(4) Uani 1 1 d .
C13 C 0.4699(3) 0.8425(2) 0.02765(8) 0.0204(5) Uani 1 1 d .
H13A H 0.5580 0.8355 0.0070 0.024 Uiso 1 1 calc R
H13B H 0.4803 0.9159 0.0466 0.024 Uiso 1 1 calc R
C14 C 0.3316(3) 0.8504(2) -0.00401(9) 0.0230(5) Uani 1 1 d .
H14A H 0.2421 0.8467 0.0161 0.028 Uiso 1 1 calc R
H14B H 0.3304 0.9262 -0.0215 0.028 Uiso 1 1 calc R
O15 O 0.33016(19) 0.75553(15) -0.03746(6) 0.0264(4) Uani 1 1 d .
C16 C 0.1944(3) 0.7523(3) -0.06380(10) 0.0335(7) Uani 1 1 d .
H16A H 0.1125 0.7389 -0.0417 0.050 Uiso 1 1 calc R
H16B H 0.1972 0.6884 -0.0875 0.050 Uiso 1 1 calc R
H16C H 0.1793 0.8274 -0.0805 0.050 Uiso 1 1 calc R
C6 C 0.5565(2) 0.9916(2) 0.14847(8) 0.0163(5) Uani 1 1 d .
C17 C 0.5449(3) 0.6490(2) 0.05079(9) 0.0199(5) Uani 1 1 d .
C18 C 0.6388(3) 0.6392(2) 0.00630(9) 0.0270(6) Uani 1 1 d .
H18A H 0.5790 0.6607 -0.0222 0.040 Uiso 1 1 calc R
H18B H 0.6743 0.5582 0.0030 0.040 Uiso 1 1 calc R
H18C H 0.7241 0.6925 0.0093 0.040 Uiso 1 1 calc R
C19 C 0.5516(3) 0.5471(2) 0.08173(9) 0.0220(5) Uani 1 1 d .
H19 H 0.6082 0.4823 0.0706 0.026 Uiso 1 1 calc R
C20 C 0.4860(3) 0.53380(19) 0.12480(9) 0.0195(5) Uani 1 1 d .
C21 C 0.5042(3) 0.4234(2) 0.15413(10) 0.0310(6) Uani 1 1 d .
H21A H 0.5562 0.4418 0.1845 0.047 Uiso 1 1 calc R
H21B H 0.5622 0.3659 0.1361 0.047 Uiso 1 1 calc R
H21C H 0.4063 0.3904 0.1609 0.047 Uiso 1 1 calc R
O22 O 0.40160(17) 0.61463(13) 0.14430(6) 0.0186(3) Uani 1 1 d .
N23 N 0.1219(2) 0.70801(16) 0.09119(7) 0.0175(4) Uani 1 1 d .
C24 C 0.1229(3) 0.6075(2) 0.05850(9) 0.0220(5) Uani 1 1 d .
H24A H 0.2241 0.5981 0.0457 0.026 Uiso 1 1 calc R
H24B H 0.0545 0.6235 0.0310 0.026 Uiso 1 1 calc R
C25 C 0.0768(3) 0.4930(2) 0.08258(10) 0.0339(7) Uani 1 1 d .
H25A H 0.1439 0.4767 0.1099 0.051 Uiso 1 1 calc R
H25B H 0.0820 0.4285 0.0593 0.051 Uiso 1 1 calc R
H25C H -0.0251 0.5004 0.0940 0.051 Uiso 1 1 calc R
C26 C -0.0264(3) 0.7587(2) 0.09672(9) 0.0225(5) Uani 1 1 d .
H26A H -0.0305 0.7981 0.1285 0.027 Uiso 1 1 calc R
H26B H -0.1002 0.6942 0.0966 0.027 Uiso 1 1 calc R
C27 C -0.0705(3) 0.8475(2) 0.05755(10) 0.0317(6) Uani 1 1 d .
H27A H -0.0025 0.9148 0.0589 0.048 Uiso 1 1 calc R
H27B H -0.1722 0.8747 0.0628 0.048 Uiso 1 1 calc R
H27C H -0.0650 0.8100 0.0259 0.048 Uiso 1 1 calc R
N28 N 0.2185(2) 0.79539(15) 0.19651(7) 0.0146(4) Uani 1 1 d .
C29 C 0.1728(3) 0.6943(2) 0.22529(9) 0.0192(5) Uani 1 1 d .
H29A H 0.2218 0.7003 0.2574 0.023 Uiso 1 1 calc R
H29B H 0.2103 0.6220 0.2098 0.023 Uiso 1 1 calc R
C30 C 0.0065(3) 0.6800(2) 0.23247(10) 0.0288(6) Uani 1 1 d .
H30A H -0.0311 0.7473 0.2506 0.043 Uiso 1 1 calc R
H30B H -0.0121 0.6074 0.2504 0.043 Uiso 1 1 calc R
H30C H -0.0444 0.6761 0.2010 0.043 Uiso 1 1 calc R
C31 C 0.2092(2) 0.9079(2) 0.22167(8) 0.0181(5) Uani 1 1 d .
H31A H 0.2937 0.9578 0.2119 0.022 Uiso 1 1 calc R
H31B H 0.2201 0.8935 0.2567 0.022 Uiso 1 1 calc R
C32 C 0.0651(3) 0.9756(2) 0.21229(9) 0.0243(6) Uani 1 1 d .
H32A H 0.0543 0.9923 0.1778 0.037 Uiso 1 1 calc R
H32B H 0.0677 1.0497 0.2303 0.037 Uiso 1 1 calc R
H32C H -0.0193 0.9281 0.2228 0.037 Uiso 1 1 calc R

loop_
_atom_site_aniso_label
_atom_site_aniso_U_11
_atom_site_aniso_U_22
_atom_site_aniso_U_33
_atom_site_aniso_U_23
_atom_site_aniso_U_13
_atom_site_aniso_U_12
Zr1 0.01109(12) 0.01297(11) 0.01479(12) -0.00179(8) 0.00088(8) -0.00110(9)
N1 0.0116(9) 0.0171(9) 0.0142(10) -0.0012(7) 0.0019(8) 0.0009(8)
C2 0.0104(11) 0.0176(11) 0.0245(13) -0.0029(9) -0.0010(9) 0.0021(9)
C3 0.0152(12) 0.0228(11) 0.0264(13) 0.0032(10) -0.0040(10) 0.0025(10)
O4 0.0362(11) 0.0333(10) 0.0185(9) -0.0027(8) 0.0015(8) 0.0008(8)
C5 0.0433(18) 0.0561(19) 0.0201(14) 0.0039(13) 0.0010(13) 0.0149(15)
C7 0.0184(12) 0.0192(12) 0.0324(14) -0.0022(10) 0.0011(11) -0.0059(10)
C8 0.0236(13) 0.0121(11) 0.0254(13) 0.0010(9) -0.0002(11) -0.0054(10)
C9 0.0239(13) 0.0153(11) 0.0176(12) 0.0017(9) 0.0011(10) 0.0000(10)
C10 0.0333(15) 0.0212(13) 0.0387(16) 0.0081(11) -0.0094(13) 0.0028(11)
O11 0.0170(8) 0.0148(8) 0.0211(9) 0.0017(6) -0.0035(7) -0.0023(7)
N12 0.0162(10) 0.0189(10) 0.0166(10) -0.0045(8) 0.0005(8) -0.0051(8)
C13 0.0231(13) 0.0194(12) 0.0187(12) -0.0033(10) 0.0052(10) -0.0071(10)
C14 0.0262(13) 0.0216(12) 0.0213(13) 0.0021(10) 0.0027(11) -0.0052(10)
O15 0.0263(9) 0.0318(10) 0.0211(9) -0.0058(7) -0.0021(7) -0.0065(8)
C16 0.0325(15) 0.0464(17) 0.0213(14) 0.0015(12) -0.0043(12) -0.0100(13)
C6 0.0153(11) 0.0181(11) 0.0154(12) -0.0018(9) 0.0015(9) -0.0005(9)
C17 0.0152(12) 0.0241(12) 0.0204(13) -0.0107(10) 0.0009(10) -0.0063(10)
C18 0.0269(14) 0.0290(13) 0.0253(14) -0.0104(11) 0.0100(11) -0.0046(11)
C19 0.0193(12) 0.0174(11) 0.0295(14) -0.0103(10) 0.0025(11) 0.0022(10)
C20 0.0184(12) 0.0114(11) 0.0289(14) -0.0051(10) -0.0003(11) 0.0012(9)
C21 0.0367(16) 0.0158(12) 0.0409(17) 0.0011(11) 0.0098(13) 0.0047(11)
O22 0.0190(8) 0.0150(8) 0.0218(9) -0.0018(7) 0.0043(7) 0.0009(7)
N23 0.0147(10) 0.0200(10) 0.0178(10) -0.0044(8) 0.0013(8) -0.0026(8)
C24 0.0200(12) 0.0245(12) 0.0215(13) -0.0054(10) 0.0030(10) -0.0072(10)
C25 0.0396(17) 0.0244(13) 0.0380(16) -0.0082(12) 0.0059(13) -0.0125(12)
C26 0.0128(11) 0.0295(13) 0.0251(13) -0.0059(10) -0.0018(10) -0.0014(10)
C27 0.0198(13) 0.0359(15) 0.0392(16) -0.0018(13) -0.0077(12) 0.0032(12)
N28 0.0119(9) 0.0153(9) 0.0167(10) -0.0006(7) 0.0009(8) 0.0011(7)
C29 0.0184(12) 0.0195(12) 0.0199(12) 0.0028(9) 0.0013(10) 0.0029(9)
C30 0.0218(13) 0.0269(13) 0.0379(16) 0.0072(12) 0.0057(12) -0.0017(11)
C31 0.0135(11) 0.0221(12) 0.0187(12) -0.0060(10) 0.0001(9) -0.0020(10)
C32 0.0194(13) 0.0210(12) 0.0326(15) -0.0080(10) -0.0002(11) 0.0043(10)

loop_
_atom_type_symbol
_atom_type_description
_atom_type_scat_dispersion_real
_atom_type_scat_dispersion_imag
_atom_type_scat_source
C C 0.0033 0.0016 'International Tables Vol C Tables 4.2.6.8 and 6.1.1.4'
H H 0.0000 0.0000 'International Tables Vol C Tables 4.2.6.8 and 6.1.1.4'
N N 0.0061 0.0033 'International Tables Vol C Tables 4.2.6.8 and 6.1.1.4'
O O 0.0106 0.0060 'International Tables Vol C Tables 4.2.6.8 and 6.1.1.4'
Zr Zr -2.9673 0.5597 'International Tables Vol C Tables 4.2.6.8 and 6.1.1.4'

loop_
_geom_angle_atom_site_label_1
_geom_angle_atom_site_label_2
_geom_angle_atom_site_label_3
_geom_angle
O22 Zr1 O11 166.69(6)
O22 Zr1 N28 93.97(7)
O11 Zr1 N28 94.20(7)
O22 Zr1 N23 96.21(7)
O11 Zr1 N23 92.57(7)
N28 Zr1 N23 100.67(7)
O22 Zr1 N1 92.17(6)
O11 Zr1 N1 77.16(6)
N28 Zr1 N1 91.33(7)
N23 Zr1 N1 164.82(7)
O22 Zr1 N12 76.84(6)
O11 Zr1 N12 92.92(6)
N28 Zr1 N12 165.18(7)
N23 Zr1 N12 91.96(7)
N1 Zr1 N12 77.62(6)
C6 N1 C2 118.65(18)
C6 N1 Zr1 129.20(15)
C2 N1 Zr1 112.15(13)
N1 C2 C3 111.72(18)
N1 C2 H2A 109.3
C3 C2 H2A 109.3
N1 C2 H2B 109.3
C3 C2 H2B 109.3
H2A C2 H2B 107.9
O4 C3 C2 108.70(19)
O4 C3 H3A 109.9
C2 C3 H3A 109.9
O4 C3 H3B 109.9
C2 C3 H3B 109.9
H3A C3 H3B 108.3
C5 O4 C3 112.4(2)
O4 C5 H5A 109.5
O4 C5 H5B 109.5
H5A C5 H5B 109.5
O4 C5 H5C 109.5
H5A C5 H5C 109.5
H5B C5 H5C 109.5
C6 C7 H7A 109.5
C6 C7 H7B 109.5
H7A C7 H7B 109.5
C6 C7 H7C 109.5
H7A C7 H7C 109.5
H7B C7 H7C 109.5
C9 C8 C6 126.5(2)
C9 C8 H8 116.7
C6 C8 H8 116.7
O11 C9 C8 123.5(2)
O11 C9 C10 115.0(2)
C8 C9 C10 121.5(2)
C9 C10 H10A 109.5
C9 C10 H10B 109.5
H10A C10 H10B 109.5
C9 C10 H10C 109.5
H10A C10 H10C 109.5
H10B C10 H10C 109.5
C9 O11 Zr1 140.49(14)
C17 N12 C13 118.6(2)
C17 N12 Zr1 128.82(16)
C13 N12 Zr1 112.63(14)
N12 C13 C14 112.30(19)
N12 C13 H13A 109.1
C14 C13 H13A 109.1
N12 C13 H13B 109.1
C14 C13 H13B 109.1
H13A C13 H13B 107.9
O15 C14 C13 109.4(2)
O15 C14 H14A 109.8
C13 C14 H14A 109.8
O15 C14 H14B 109.8
C13 C14 H14B 109.8
H14A C14 H14B 108.2
C16 O15 C14 110.79(19)
O15 C16 H16A 109.5
O15 C16 H16B 109.5
H16A C16 H16B 109.5
O15 C16 H16C 109.5
H16A C16 H16C 109.5
H16B C16 H16C 109.5
N1 C6 C8 122.9(2)
N1 C6 C7 122.8(2)
C8 C6 C7 114.28(19)
N12 C17 C19 122.7(2)
N12 C17 C18 123.2(2)
C19 C17 C18 114.1(2)
C17 C18 H18A 109.5
C17 C18 H18B 109.5
H18A C18 H18B 109.5
C17 C18 H18C 109.5
H18A C18 H18C 109.5
H18B C18 H18C 109.5
C20 C19 C17 127.0(2)
C20 C19 H19 116.5
C17 C19 H19 116.5
O22 C20 C19 123.5(2)
O22 C20 C21 114.7(2)
C19 C20 C21 121.8(2)
C20 C21 H21A 109.5
C20 C21 H21B 109.5
H21A C21 H21B 109.5
C20 C21 H21C 109.5
H21A C21 H21C 109.5
H21B C21 H21C 109.5
C20 O22 Zr1 140.70(15)
C24 N23 C26 112.93(18)
C24 N23 Zr1 125.66(15)
C26 N23 Zr1 121.40(14)
N23 C24 C25 113.0(2)
N23 C24 H24A 109.0
C25 C24 H24A 109.0
N23 C24 H24B 109.0
C25 C24 H24B 109.0
H24A C24 H24B 107.8
C24 C25 H25A 109.5
C24 C25 H25B 109.5
H25A C25 H25B 109.5
C24 C25 H25C 109.5
H25A C25 H25C 109.5
H25B C25 H25C 109.5
N23 C26 C27 114.2(2)
N23 C26 H26A 108.7
C27 C26 H26A 108.7
N23 C26 H26B 108.7
C27 C26 H26B 108.7
H26A C26 H26B 107.6
C26 C27 H27A 109.5
C26 C27 H27B 109.5
H27A C27 H27B 109.5
C26 C27 H27C 109.5
H27A C27 H27C 109.5
H27B C27 H27C 109.5
C31 N28 C29 114.06(18)
C31 N28 Zr1 124.03(14)
C29 N28 Zr1 121.70(14)
N28 C29 C30 116.25(19)
N28 C29 H29A 108.2
C30 C29 H29A 108.2
N28 C29 H29B 108.2
C30 C29 H29B 108.2
H29A C29 H29B 107.4
C29 C30 H30A 109.5
C29 C30 H30B 109.5
H30A C30 H30B 109.5
C29 C30 H30C 109.5
H30A C30 H30C 109.5
H30B C30 H30C 109.5
N28 C31 C32 114.51(18)
N28 C31 H31A 108.6
C32 C31 H31A 108.6
N28 C31 H31B 108.6
C32 C31 H31B 108.6
H31A C31 H31B 107.6
C31 C32 H32A 109.5
C31 C32 H32B 109.5
H32A C32 H32B 109.5
C31 C32 H32C 109.5
H32A C32 H32C 109.5
H32B C32 H32C 109.5

loop_
_geom_bond_atom_site_label_1
_geom_bond_atom_site_label_2
_geom_bond_distance
Zr1 O22 2.0631(15)
Zr1 O11 2.0680(15)
Zr1 N28 2.0696(19)
Zr1 N23 2.0808(18)
Zr1 N1 2.4062(18)
Zr1 N12 2.4240(19)
N1 C6 1.299(3)
N1 C2 1.477(3)
C2 C3 1.510(3)
C2 H2A 0.9900
C2 H2B 0.9900
C3 O4 1.421(3)
C3 H3A 0.9900
C3 H3B 0.9900
O4 C5 1.411(3)
C5 H5A 0.9800
C5 H5B 0.9800
C5 H5C 0.9800
C7 C6 1.517(3)
C7 H7A 0.9800
C7 H7B 0.9800
C7 H7C 0.9800
C8 C9 1.365(3)
C8 C6 1.443(3)
C8 H8 0.9500
C9 O11 1.306(3)
C9 C10 1.502(3)
C10 H10A 0.9800
C10 H10B 0.9800
C10 H10C 0.9800
N12 C17 1.303(3)
N12 C13 1.470(3)
C13 C14 1.514(3)
C13 H13A 0.9900
C13 H13B 0.9900
C14 O15 1.423(3)
C14 H14A 0.9900
C14 H14B 0.9900
O15 C16 1.414(3)
C16 H16A 0.9800
C16 H16B 0.9800
C16 H16C 0.9800
C17 C19 1.444(3)
C17 C18 1.514(3)
C18 H18A 0.9800
C18 H18B 0.9800
C18 H18C 0.9800
C19 C20 1.352(3)
C19 H19 0.9500
C20 O22 1.315(3)
C20 C21 1.504(3)
C21 H21A 0.9800
C21 H21B 0.9800
C21 H21C 0.9800
N23 C24 1.460(3)
N23 C26 1.465(3)
C24 C25 1.524(3)
C24 H24A 0.9900
C24 H24B 0.9900
C25 H25A 0.9800
C25 H25B 0.9800
C25 H25C 0.9800
C26 C27 1.531(4)
C26 H26A 0.9900
C26 H26B 0.9900
C27 H27A 0.9800
C27 H27B 0.9800
C27 H27C 0.9800
N28 C31 1.461(3)
N28 C29 1.463(3)
C29 C30 1.523(3)
C29 H29A 0.9900
C29 H29B 0.9900
C30 H30A 0.9800
C30 H30B 0.9800
C30 H30C 0.9800
C31 C32 1.527(3)
C31 H31A 0.9900
C31 H31B 0.9900
C32 H32A 0.9800
C32 H32B 0.9800
C32 H32C 0.9800

loop_
_geom_torsion_atom_site_label_1
_geom_torsion_atom_site_label_2
_geom_torsion_atom_site_label_3
_geom_torsion_atom_site_label_4
_geom_torsion
O22 Zr1 N1 C6 174.0(2)
O11 Zr1 N1 C6 2.00(19)
N28 Zr1 N1 C6 -92.0(2)
N23 Zr1 N1 C6 50.4(4)
N12 Zr1 N1 C6 97.9(2)
O22 Zr1 N1 C2 -6.88(14)
O11 Zr1 N1 C2 -178.84(15)
N28 Zr1 N1 C2 87.15(14)
N23 Zr1 N1 C2 -130.4(3)
N12 Zr1 N1 C2 -82.90(14)
C6 N1 C2 C3 101.4(2)
Zr1 N1 C2 C3 -77.88(19)
N1 C2 C3 O4 -72.6(2)
C2 C3 O4 C5 169.3(2)
C6 C8 C9 O11 -1.8(4)
C6 C8 C9 C10 177.9(2)
C8 C9 O11 Zr1 6.4(4)
C10 C9 O11 Zr1 -173.28(18)
O22 Zr1 O11 C9 -42.8(4)
N28 Zr1 O11 C9 84.9(2)
N23 Zr1 O11 C9 -174.1(2)
N1 Zr1 O11 C9 -5.5(2)
N12 Zr1 O11 C9 -82.0(2)
O22 Zr1 N12 C17 5.24(18)
O11 Zr1 N12 C17 176.64(19)
N28 Zr1 N12 C17 58.0(3)
N23 Zr1 N12 C17 -90.68(19)
N1 Zr1 N12 C17 100.47(19)
O22 Zr1 N12 C13 -174.71(15)
O11 Zr1 N12 C13 -3.31(14)
N28 Zr1 N12 C13 -122.0(3)
N23 Zr1 N12 C13 89.37(14)
N1 Zr1 N12 C13 -79.48(14)
C17 N12 C13 C14 103.6(2)
Zr1 N12 C13 C14 -76.5(2)
N12 C13 C14 O15 -69.3(2)
C13 C14 O15 C16 173.16(19)
C2 N1 C6 C8 -179.2(2)
Zr1 N1 C6 C8 -0.1(3)
C2 N1 C6 C7 0.6(3)
Zr1 N1 C6 C7 179.71(16)
C9 C8 C6 N1 -0.8(4)
C9 C8 C6 C7 179.4(2)
C13 N12 C17 C19 178.2(2)
Zr1 N12 C17 C19 -1.8(3)
C13 N12 C17 C18 -1.2(3)
Zr1 N12 C17 C18 178.90(16)
N12 C17 C19 C20 -3.1(4)
C18 C17 C19 C20 176.2(2)
C17 C19 C20 O22 1.6(4)
C17 C19 C20 C21 -178.7(2)
C19 C20 O22 Zr1 6.9(4)
C21 C20 O22 Zr1 -172.75(17)
O11 Zr1 O22 C20 -48.8(4)
N28 Zr1 O22 C20 -176.6(2)
N23 Zr1 O22 C20 82.2(2)
N1 Zr1 O22 C20 -85.1(2)
N12 Zr1 O22 C20 -8.3(2)
O22 Zr1 N23 C24 -38.65(19)
O11 Zr1 N23 C24 131.34(18)
N28 Zr1 N23 C24 -133.89(18)
N1 Zr1 N23 C24 84.5(3)
N12 Zr1 N23 C24 38.32(18)
O22 Zr1 N23 C26 139.93(17)
O11 Zr1 N23 C26 -50.09(18)
N28 Zr1 N23 C26 44.68(18)
N1 Zr1 N23 C26 -97.0(3)
N12 Zr1 N23 C26 -143.11(18)
C26 N23 C24 C25 -82.0(3)
Zr1 N23 C24 C25 96.7(2)
C24 N23 C26 C27 -84.5(2)
Zr1 N23 C26 C27 96.8(2)
O22 Zr1 N28 C31 143.15(16)
O11 Zr1 N28 C31 -26.34(17)
N23 Zr1 N28 C31 -119.76(16)
N1 Zr1 N28 C31 50.88(16)
N12 Zr1 N28 C31 92.2(3)
O22 Zr1 N28 C29 -31.22(16)
O11 Zr1 N28 C29 159.29(16)
N23 Zr1 N28 C29 65.87(16)
N1 Zr1 N28 C29 -123.49(16)
N12 Zr1 N28 C29 -82.2(3)
C31 N28 C29 C30 74.8(3)
Zr1 N28 C29 C30 -110.3(2)
C29 N28 C31 C32 -95.0(2)
Zr1 N28 C31 C32 90.2(2)
